data_7247639
loop_
_publ_author_name
'Rizzuto, Felix J.'
'Pal, Shyam C.'
'Kearns, Eleanor R.'
'Hua, Carol'
'Solomon, Marcello B.'
'Doheny, Patrick W.'
'Faust, Thomas B.'
'Kepert, Cameron J.'
'Das, Madhab C.'
'D'Alessandro, Deanna M.'

_publ_section_title
;
 The physical and electronic properties of Metal--Organic Frameworks
 containing dipyridylthiazolo[5,4-d]thiazole
;
_journal_issue 46
_journal_name_full CrystEngComm
_journal_page_first 6434
_journal_page_last 6440
_journal_paper_doi 10.1039/D3CE00541K
_journal_volume 25
_journal_year 2023
_chemical_formula_sum 'C28 H16 N4 O5 S2 Zn'
_chemical_formula_weight 617.96
_space_group_crystal_system monoclinic
_space_group_IT_number 15
_space_group_name_Hall '-C 2yc'
_space_group_name_H-M_alt 'C 1 2/c 1'
_atom_sites_solution_hydrogens geom
_audit_creation_method SHELXL-2014/7
_audit_update_record
;
2023-05-03 deposited with the CCDC.	2023-10-27 downloaded from the CCDC.
;
_cell_angle_alpha 90
_cell_angle_beta 96.56(2)
_cell_angle_gamma 90
_cell_formula_units_Z 8
_cell_length_a 32.53(2)
_cell_length_b 8.664(3)
_cell_length_c 22.10(2)
_cell_measurement_reflns_used 9934
_cell_measurement_temperature 298(2)
_cell_measurement_theta_max 26.03
_cell_measurement_theta_min 2.34
_cell_volume 6188(7)
_computing_cell_refinement 'Bruker SAINT'
_computing_data_collection 'Bruker APEX2'
_computing_data_reduction 'Bruker SAINT'
_computing_molecular_graphics 'Bruker SHELXTL'
_computing_publication_material 'Bruker SHELXTL'
_computing_structure_refinement 'SHELXL-2014/7 (Sheldrick, 2014)'
_computing_structure_solution 'SHELXS-97 (Sheldrick 2008)'
_diffrn_ambient_temperature 298(2)
_diffrn_measured_fraction_theta_full 0.997
_diffrn_measured_fraction_theta_max 0.997
_diffrn_measurement_device_type 'Bruker APEX-II CCD'
_diffrn_measurement_method '\f and \w scans'
_diffrn_radiation_type MoK\a
_diffrn_radiation_wavelength 0.71073
_diffrn_reflns_av_R_equivalents 0.0647
_diffrn_reflns_av_unetI/netI 0.0432
_diffrn_reflns_Laue_measured_fraction_full 0.997
_diffrn_reflns_Laue_measured_fraction_max 0.997
_diffrn_reflns_limit_h_max 38
_diffrn_reflns_limit_h_min -36
_diffrn_reflns_limit_k_max 10
_diffrn_reflns_limit_k_min -10
_diffrn_reflns_limit_l_max 26
_diffrn_reflns_limit_l_min -25
_diffrn_reflns_number 34533
_diffrn_reflns_point_group_measured_fraction_full 0.997
_diffrn_reflns_point_group_measured_fraction_max 0.997
_diffrn_reflns_theta_full 24.802
_diffrn_reflns_theta_max 24.802
_diffrn_reflns_theta_min 1.855
_exptl_absorpt_coefficient_mu 0.969
_exptl_absorpt_correction_type none
_exptl_crystal_colour yellow
_exptl_crystal_density_diffrn 1.327
_exptl_crystal_description block
_exptl_crystal_F_000 2512
_exptl_crystal_size_max 0.15
_exptl_crystal_size_mid 0.12
_exptl_crystal_size_min 0.11
_refine_diff_density_max 0.291
_refine_diff_density_min -0.198
_refine_diff_density_rms 0.049
_refine_ls_extinction_method none
_refine_ls_goodness_of_fit_ref 1.058
_refine_ls_hydrogen_treatment constr
_refine_ls_matrix_type full
_refine_ls_number_parameters 361
_refine_ls_number_reflns 5310
_refine_ls_number_restraints 0
_refine_ls_restrained_S_all 1.058
_refine_ls_R_factor_all 0.0367
_refine_ls_R_factor_gt 0.0316
_refine_ls_shift/su_max 0.003
_refine_ls_shift/su_mean 0.000
_refine_ls_structure_factor_coef Fsqd
_refine_ls_weighting_details 'w=1/[\s^2^(Fo^2^)+(0.0410P)^2^+2.0705P] where P=(Fo^2^+2Fc^2^)/3'
_refine_ls_weighting_scheme calc
_refine_ls_wR_factor_gt 0.0838
_refine_ls_wR_factor_ref 0.0859
_reflns_Friedel_coverage 0.000
_reflns_number_gt 4599
_reflns_number_total 5310
_reflns_threshold_expression 'I > 2\s(I)'
_cod_data_source_file d3ce00541k2.cif
_cod_data_source_block 2-Zn
_cod_depositor_comments 'Adding full bibliography for 7247635--7247639.cif.'
_cod_original_sg_symbol_H-M 'C 2/c'
_cod_database_code 7247639
_shelx_shelxl_version_number 2014/7
_shelx_space_group_comment
;
The symmetry employed for this shelxl refinement is uniquely defined
by the following loop, which should always be used as a source of
symmetry information in preference to the above space-group names.
They are only intended as comments.
;
_shelx_estimated_absorpt_t_min 0.5484
_shelx_estimated_absorpt_t_max 0.7461

loop_
_space_group_symop_operation_xyz
'x, y, z'
'-x, y, -z+1/2'
'x+1/2, y+1/2, z'
'-x+1/2, y+1/2, -z+1/2'
'-x, -y, -z'
'x, -y, z-1/2'
'-x+1/2, -y+1/2, -z'
'x+1/2, -y+1/2, z-1/2'

loop_
_atom_site_label
_atom_site_type_symbol
_atom_site_fract_x
_atom_site_fract_y
_atom_site_fract_z
_atom_site_U_iso_or_equiv
_atom_site_adp_type
_atom_site_occupancy
_atom_site_site_symmetry_order
_atom_site_calc_flag
_atom_site_refinement_flags_posn
_atom_site_refinement_flags_adp
_atom_site_refinement_flags_occupancy
_atom_site_disorder_assembly
_atom_site_disorder_group
Zn1 Zn 0.53330(2) 0.88867(2) 0.51108(2) 0.03195(9) Uani 1 1 d . . . . .
S1 S 0.65312(2) 0.18547(7) 0.52187(4) 0.05777(19) Uani 1 1 d . . . . .
S2 S 0.77293(2) 0.20354(7) 0.59699(3) 0.05546(18) Uani 1 1 d . . . . .
O2 O 0.49927(5) 0.8023(2) 0.57370(7) 0.0527(4) Uani 1 1 d . . . . .
O1 O 0.44895(5) 0.97110(18) 0.55346(7) 0.0532(4) Uani 1 1 d . . . . .
O3 O 0.49136(5) 0.21277(19) 0.94849(7) 0.0516(4) Uani 1 1 d . . . . .
N1 N 0.57881(5) 0.7292(2) 0.51353(8) 0.0375(4) Uani 1 1 d . . . . .
O4 O 0.44140(5) 0.04223(18) 0.92685(7) 0.0525(4) Uani 1 1 d . . . . .
O5 O 0.37683(5) 0.5932(2) 0.75723(9) 0.0742(6) Uani 1 1 d . . . . .
N2 N 0.70476(6) 0.3967(2) 0.56360(10) 0.0500(5) Uani 1 1 d . . . . .
N3 N 0.72076(6) -0.0069(2) 0.55583(10) 0.0556(5) Uani 1 1 d . . . . .
C6 C 0.66710(7) 0.3742(2) 0.53885(11) 0.0428(5) Uani 1 1 d . . . . .
C3 C 0.63704(7) 0.4979(2) 0.52802(10) 0.0405(5) Uani 1 1 d . . . . .
C15 C 0.46489(7) 0.8581(3) 0.58125(9) 0.0410(5) Uani 1 1 d . . . . .
C5 C 0.57176(8) 0.5926(3) 0.48793(11) 0.0500(6) Uani 1 1 d . . . . .
H5 H 0.5465 0.5758 0.4646 0.060 Uiso 1 1 calc R U . . .
C25 C 0.43517(7) 0.2838(3) 0.87947(9) 0.0419(5) Uani 1 1 d . . . . .
C26 C 0.44836(7) 0.4343(3) 0.87937(10) 0.0483(6) Uani 1 1 d . . . . .
H26 H 0.4708 0.4652 0.9065 0.058 Uiso 1 1 calc R U . . .
C16 C 0.44152(7) 0.7850(2) 0.62659(9) 0.0393(5) Uani 1 1 d . . . . .
C4 C 0.59963(7) 0.4757(3) 0.49401(11) 0.0525(6) Uani 1 1 d . . . . .
H4 H 0.5934 0.3812 0.4752 0.063 Uiso 1 1 calc R U . . .
C21 C 0.45620(7) 0.6536(3) 0.65721(10) 0.0438(5) Uani 1 1 d . . . . .
H21 H 0.4807 0.6092 0.6479 0.053 Uiso 1 1 calc R U . . .
C24 C 0.40192(8) 0.2403(3) 0.83995(11) 0.0569(7) Uani 1 1 d . . . . .
H24 H 0.3921 0.1395 0.8407 0.068 Uiso 1 1 calc R U . . .
C28 C 0.45758(7) 0.1712(3) 0.92181(9) 0.0405(5) Uani 1 1 d . . . . .
C22 C 0.39656(8) 0.4917(3) 0.79897(11) 0.0558(7) Uani 1 1 d . . . . .
C8 C 0.70203(7) 0.1316(2) 0.55007(12) 0.0471(6) Uani 1 1 d . . . . .
C23 C 0.38261(8) 0.3448(3) 0.79877(12) 0.0619(7) Uani 1 1 d . . . . .
H23 H 0.3603 0.3143 0.7713 0.074 Uiso 1 1 calc R U . . .
C27 C 0.42873(8) 0.5392(3) 0.83966(11) 0.0565(6) Uani 1 1 d . . . . .
H27 H 0.4373 0.6417 0.8404 0.068 Uiso 1 1 calc R U . . .
C18 C 0.38363(8) 0.7811(3) 0.68367(11) 0.0553(6) Uani 1 1 d . . . . .
H18 H 0.3587 0.8234 0.6924 0.066 Uiso 1 1 calc R U . . .
C9 C 0.75861(7) 0.0148(3) 0.58022(11) 0.0461(6) Uani 1 1 d . . . . .
C7 C 0.72412(7) 0.2580(3) 0.56916(11) 0.0465(6) Uani 1 1 d . . . . .
C17 C 0.40470(8) 0.8461(3) 0.64003(10) 0.0491(6) Uani 1 1 d . . . . .
H17 H 0.3939 0.9329 0.6191 0.059 Uiso 1 1 calc R U . . .
C19 C 0.39950(7) 0.6534(3) 0.71441(11) 0.0503(6) Uani 1 1 d . . . . .
C1 C 0.61535(7) 0.7514(3) 0.54510(12) 0.0500(6) Uani 1 1 d . . . . .
H1 H 0.6211 0.8476 0.5627 0.060 Uiso 1 1 calc R U . . .
C20 C 0.43551(8) 0.5878(3) 0.70067(11) 0.0502(6) Uani 1 1 d . . . . .
H20 H 0.4457 0.4992 0.7208 0.060 Uiso 1 1 calc R U . . .
C2 C 0.64492(7) 0.6404(3) 0.55299(12) 0.0515(6) Uani 1 1 d . . . . .
H2 H 0.6703 0.6613 0.5752 0.062 Uiso 1 1 calc R U . . .
C10 C 0.78798(8) -0.1102(3) 0.59320(12) 0.0508(6) Uani 1 1 d . . . . .
C13 C 0.82847(9) -0.0850(3) 0.61627(13) 0.0646(7) Uani 1 1 d . . . . .
H13 H 0.8382 0.0146 0.6244 0.078 Uiso 1 1 calc R U . . .
N4 N 0.84325(10) -0.3514(3) 0.61601(15) 0.0953(10) Uani 1 1 d . . . . .
C11 C 0.77619(10) -0.2592(3) 0.58061(17) 0.0824(10) Uani 1 1 d . . . . .
H11 H 0.7493 -0.2824 0.5641 0.099 Uiso 1 1 calc R U . . .
C14 C 0.85406(10) -0.2088(4) 0.62699(15) 0.0797(9) Uani 1 1 d . . . . .
H14 H 0.8812 -0.1900 0.6433 0.096 Uiso 1 1 calc R U . . .
C12 C 0.80490(13) -0.3730(4) 0.5929(2) 0.1058(14) Uani 1 1 d . . . . .
H12 H 0.7965 -0.4740 0.5841 0.127 Uiso 1 1 calc R U . . .

loop_
_atom_site_aniso_label
_atom_site_aniso_U_11
_atom_site_aniso_U_22
_atom_site_aniso_U_33
_atom_site_aniso_U_23
_atom_site_aniso_U_13
_atom_site_aniso_U_12
Zn1 0.03076(15) 0.03107(15) 0.03353(14) 0.00120(9) 0.00150(10) 0.01177(9)
S1 0.0332(3) 0.0370(3) 0.1008(5) -0.0044(3) -0.0023(3) 0.0098(3)
S2 0.0390(3) 0.0376(3) 0.0864(5) -0.0019(3) -0.0077(3) 0.0137(3)
O2 0.0463(10) 0.0640(11) 0.0502(9) 0.0147(8) 0.0157(8) 0.0130(8)
O1 0.0613(11) 0.0482(10) 0.0523(9) 0.0171(8) 0.0158(8) 0.0131(8)
O3 0.0408(9) 0.0561(10) 0.0545(9) 0.0165(8) -0.0094(8) -0.0087(8)
N1 0.0322(10) 0.0349(10) 0.0448(9) -0.0002(8) 0.0020(8) 0.0123(8)
O4 0.0540(10) 0.0467(10) 0.0534(9) 0.0157(8) -0.0091(8) -0.0095(8)
O5 0.0408(10) 0.0990(15) 0.0850(13) 0.0573(12) 0.0173(9) 0.0176(10)
N2 0.0379(11) 0.0346(11) 0.0749(14) -0.0031(9) -0.0047(10) 0.0131(8)
N3 0.0404(12) 0.0336(10) 0.0919(15) 0.0008(10) 0.0040(11) 0.0124(9)
C6 0.0348(13) 0.0350(12) 0.0590(14) -0.0018(10) 0.0072(10) 0.0108(9)
C3 0.0325(12) 0.0374(12) 0.0517(12) 0.0000(9) 0.0055(10) 0.0106(9)
C15 0.0464(14) 0.0409(12) 0.0351(11) 0.0028(9) 0.0016(10) 0.0016(10)
C5 0.0422(13) 0.0478(14) 0.0564(14) -0.0113(11) -0.0098(11) 0.0164(11)
C25 0.0395(12) 0.0462(13) 0.0398(11) 0.0099(9) 0.0038(10) -0.0042(10)
C26 0.0440(13) 0.0524(14) 0.0486(13) 0.0136(11) 0.0053(10) -0.0052(11)
C16 0.0412(13) 0.0396(12) 0.0373(11) 0.0042(9) 0.0052(9) 0.0062(10)
C4 0.0460(14) 0.0416(13) 0.0667(15) -0.0165(11) -0.0075(12) 0.0167(11)
C21 0.0443(13) 0.0420(12) 0.0460(12) 0.0081(10) 0.0093(10) 0.0152(10)
C24 0.0518(15) 0.0564(15) 0.0590(14) 0.0185(12) -0.0085(12) -0.0124(12)
C28 0.0382(13) 0.0458(13) 0.0374(11) 0.0061(9) 0.0044(10) -0.0026(10)
C22 0.0430(14) 0.0702(17) 0.0561(14) 0.0318(13) 0.0140(12) 0.0078(13)
C8 0.0329(12) 0.0352(12) 0.0725(16) 0.0011(10) 0.0031(11) 0.0101(10)
C23 0.0423(14) 0.0816(19) 0.0586(15) 0.0235(14) -0.0082(12) -0.0052(14)
C27 0.0541(16) 0.0512(15) 0.0656(16) 0.0201(12) 0.0128(13) -0.0025(12)
C18 0.0418(14) 0.0683(17) 0.0579(14) 0.0222(12) 0.0145(11) 0.0197(12)
C9 0.0385(13) 0.0357(12) 0.0644(14) 0.0030(10) 0.0066(11) 0.0110(10)
C7 0.0354(12) 0.0386(12) 0.0644(14) -0.0007(11) 0.0013(11) 0.0125(10)
C17 0.0513(15) 0.0461(13) 0.0499(13) 0.0178(11) 0.0053(11) 0.0183(11)
C19 0.0403(13) 0.0585(14) 0.0531(13) 0.0224(11) 0.0090(11) 0.0090(11)
C1 0.0378(13) 0.0321(11) 0.0781(16) -0.0055(11) -0.0029(12) 0.0074(10)
C20 0.0515(15) 0.0438(13) 0.0559(14) 0.0201(11) 0.0086(12) 0.0122(11)
C2 0.0307(12) 0.0411(13) 0.0801(17) -0.0040(12) -0.0049(12) 0.0103(10)
C10 0.0442(14) 0.0402(13) 0.0684(16) 0.0066(11) 0.0085(12) 0.0184(10)
C13 0.0528(17) 0.0530(15) 0.0861(19) 0.0026(14) -0.0001(14) 0.0207(13)
N4 0.082(2) 0.0608(17) 0.139(3) 0.0097(16) -0.0020(19) 0.0407(16)
C11 0.0615(19) 0.0378(15) 0.144(3) 0.0043(17) -0.0045(19) 0.0131(13)
C14 0.0566(18) 0.070(2) 0.108(2) 0.0080(18) -0.0079(17) 0.0301(16)
C12 0.086(3) 0.0417(17) 0.186(4) 0.000(2) -0.001(3) 0.0245(17)

loop_
_atom_type_symbol
_atom_type_description
_atom_type_scat_dispersion_real
_atom_type_scat_dispersion_imag
_atom_type_scat_source
C C 0.0033 0.0016 'International Tables Vol C Tables 4.2.6.8 and 6.1.1.4'
H H 0.0000 0.0000 'International Tables Vol C Tables 4.2.6.8 and 6.1.1.4'
N N 0.0061 0.0033 'International Tables Vol C Tables 4.2.6.8 and 6.1.1.4'
O O 0.0106 0.0060 'International Tables Vol C Tables 4.2.6.8 and 6.1.1.4'
S S 0.1246 0.1234 'International Tables Vol C Tables 4.2.6.8 and 6.1.1.4'
Zn Zn 0.2839 1.4301 'International Tables Vol C Tables 4.2.6.8 and 6.1.1.4'

loop_
_geom_angle_atom_site_label_1
_geom_angle_atom_site_label_2
_geom_angle_atom_site_label_3
_geom_angle
_geom_angle_site_symmetry_1
_geom_angle_site_symmetry_3
_geom_angle_publ_flag
O1 Zn1 O2 159.85(7) 5_676 . ?
O1 Zn1 O4 87.48(16) 5_676 2_666 ?
O2 Zn1 O4 89.49(15) . 2_666 ?
O1 Zn1 N1 99.41(12) 5_676 . ?
O2 Zn1 N1 100.72(12) . . ?
O4 Zn1 N1 101.07(12) 2_666 . ?
O1 Zn1 O3 90.19(15) 5_676 6_565 ?
O2 Zn1 O3 85.88(16) . 6_565 ?
O4 Zn1 O3 159.97(7) 2_666 6_565 ?
N1 Zn1 O3 98.94(12) . 6_565 ?
O1 Zn1 Zn1 75.38(10) 5_676 5_676 ?
O2 Zn1 Zn1 84.52(11) . 5_676 ?
O4 Zn1 Zn1 85.12(11) 2_666 5_676 ?
N1 Zn1 Zn1 171.84(5) . 5_676 ?
O3 Zn1 Zn1 75.04(11) 6_565 5_676 ?
C8 S1 C6 88.17(13) . . ?
C7 S2 C9 88.13(13) . . ?
C15 O2 Zn1 121.33(16) . . ?
C15 O1 Zn1 133.85(17) . 5_676 ?
C28 O3 Zn1 133.55(17) . 6_566 ?
C5 N1 C1 117.29(18) . . ?
C5 N1 Zn1 120.70(17) . . ?
C1 N1 Zn1 121.74(17) . . ?
C28 O4 Zn1 120.57(16) . 2_646 ?
C19 O5 C22 117.4(2) . . ?
C6 N2 C7 108.2(2) . . ?
C9 N3 C8 107.9(2) . . ?
N2 C6 C3 123.0(2) . . ?
N2 C6 S1 116.50(16) . . ?
C3 C6 S1 120.5(2) . . ?
C2 C3 C4 117.6(2) . . ?
C2 C3 C6 120.6(2) . . ?
C4 C3 C6 121.8(2) . . ?
O1 C15 O2 124.9(2) . . ?
O1 C15 C16 117.3(2) . . ?
O2 C15 C16 117.8(2) . . ?
N1 C5 C4 123.1(2) . . ?
N1 C5 H5 118.5 . . ?
C4 C5 H5 118.5 . . ?
C24 C25 C26 119.2(2) . . ?
C24 C25 C28 121.2(2) . . ?
C26 C25 C28 119.6(2) . . ?
C27 C26 C25 120.6(2) . . ?
C27 C26 H26 119.7 . . ?
C25 C26 H26 119.7 . . ?
C17 C16 C21 118.2(2) . . ?
C17 C16 C15 120.9(2) . . ?
C21 C16 C15 120.8(2) . . ?
C5 C4 C3 119.5(2) . . ?
C5 C4 H4 120.3 . . ?
C3 C4 H4 120.3 . . ?
C20 C21 C16 121.3(2) . . ?
C20 C21 H21 119.3 . . ?
C16 C21 H21 119.3 . . ?
C25 C24 C23 120.5(3) . . ?
C25 C24 H24 119.7 . . ?
C23 C24 H24 119.7 . . ?
O3 C28 O4 125.4(2) . . ?
O3 C28 C25 117.0(2) . . ?
O4 C28 C25 117.6(2) . . ?
C23 C22 C27 121.3(2) . . ?
C23 C22 O5 117.9(3) . . ?
C27 C22 O5 120.8(3) . . ?
N3 C8 C7 118.3(2) . . ?
N3 C8 S1 132.22(19) . . ?
C7 C8 S1 109.43(19) . . ?
C22 C23 C24 119.2(3) . . ?
C22 C23 H23 120.4 . . ?
C24 C23 H23 120.4 . . ?
C22 C27 C26 119.2(3) . . ?
C22 C27 H27 120.4 . . ?
C26 C27 H27 120.4 . . ?
C17 C18 C19 119.5(2) . . ?
C17 C18 H18 120.3 . . ?
C19 C18 H18 120.3 . . ?
N3 C9 C10 123.1(2) . . ?
N3 C9 S2 116.40(17) . . ?
C10 C9 S2 120.5(2) . . ?
C8 C7 N2 117.7(2) . . ?
C8 C7 S2 109.20(19) . . ?
N2 C7 S2 133.06(19) . . ?
C18 C17 C16 120.9(2) . . ?
C18 C17 H17 119.5 . . ?
C16 C17 H17 119.5 . . ?
C20 C19 O5 122.6(2) . . ?
C20 C19 C18 120.7(2) . . ?
O5 C19 C18 116.7(2) . . ?
N1 C1 C2 123.1(2) . . ?
N1 C1 H1 118.5 . . ?
C2 C1 H1 118.5 . . ?
C21 C20 C19 119.3(2) . . ?
C21 C20 H20 120.4 . . ?
C19 C20 H20 120.4 . . ?
C1 C2 C3 119.5(2) . . ?
C1 C2 H2 120.3 . . ?
C3 C2 H2 120.3 . . ?
C11 C10 C13 117.4(2) . . ?
C11 C10 C9 120.1(3) . . ?
C13 C10 C9 122.5(2) . . ?
C14 C13 C10 118.7(3) . . ?
C14 C13 H13 120.6 . . ?
C10 C13 H13 120.6 . . ?
C14 N4 C12 115.8(3) . . ?
C12 C11 C10 118.2(3) . . ?
C12 C11 H11 120.9 . . ?
C10 C11 H11 120.9 . . ?
N4 C14 C13 124.7(3) . . ?
N4 C14 H14 117.6 . . ?
C13 C14 H14 117.6 . . ?
N4 C12 C11 125.2(3) . . ?
N4 C12 H12 117.4 . . ?
C11 C12 H12 117.4 . . ?

loop_
_geom_bond_atom_site_label_1
_geom_bond_atom_site_label_2
_geom_bond_distance
_geom_bond_site_symmetry_2
_geom_bond_publ_flag
Zn1 O1 2.008(3) 5_676 ?
Zn1 O2 2.013(3) . ?
Zn1 O4 2.018(3) 2_666 ?
Zn1 N1 2.021(3) . ?
Zn1 O3 2.029(3) 6_565 ?
Zn1 Zn1 2.900(3) 5_676 ?
S1 C8 1.707(3) . ?
S1 C6 1.727(3) . ?
S2 C7 1.703(3) . ?
S2 C9 1.729(3) . ?
O2 C15 1.247(3) . ?
O1 C15 1.238(3) . ?
O1 Zn1 2.008(3) 5_676 ?
O3 C28 1.240(3) . ?
O3 Zn1 2.029(3) 6_566 ?
N1 C5 1.320(3) . ?
N1 C1 1.322(3) . ?
O4 C28 1.246(3) . ?
O4 Zn1 2.018(3) 2_646 ?
O5 C19 1.368(3) . ?
O5 C22 1.379(3) . ?
N2 C6 1.298(3) . ?
N2 C7 1.355(3) . ?
N3 C9 1.300(4) . ?
N3 C8 1.345(3) . ?
C6 C3 1.452(3) . ?
C3 C2 1.365(4) . ?
C3 C4 1.369(4) . ?
C15 C16 1.469(4) . ?
C5 C4 1.356(3) . ?
C5 H5 0.9300 . ?
C25 C24 1.364(4) . ?
C25 C26 1.373(4) . ?
C25 C28 1.484(3) . ?
C26 C27 1.370(4) . ?
C26 H26 0.9300 . ?
C16 C17 1.373(4) . ?
C16 C21 1.382(3) . ?
C4 H4 0.9300 . ?
C21 C20 1.359(4) . ?
C21 H21 0.9300 . ?
C24 C23 1.383(4) . ?
C24 H24 0.9300 . ?
C22 C23 1.351(4) . ?
C22 C27 1.363(4) . ?
C8 C7 1.351(4) . ?
C23 H23 0.9300 . ?
C27 H27 0.9300 . ?
C18 C17 1.367(4) . ?
C18 C19 1.368(4) . ?
C18 H18 0.9300 . ?
C9 C10 1.450(3) . ?
C17 H17 0.9300 . ?
C19 C20 1.367(4) . ?
C1 C2 1.357(3) . ?
C1 H1 0.9300 . ?
C20 H20 0.9300 . ?
C2 H2 0.9300 . ?
C10 C11 1.367(4) . ?
C10 C13 1.375(4) . ?
C13 C14 1.362(4) . ?
C13 H13 0.9300 . ?
N4 C14 1.300(4) . ?
N4 C12 1.306(5) . ?
C11 C12 1.364(4) . ?
C11 H11 0.9300 . ?
C14 H14 0.9300 . ?
C12 H12 0.9300 . ?
